data_4029241
loop_
_publ_author_name
'Lan, Ping'
'Banwell, Martin G'
'Willis, Anthony C'

_publ_section_title
;
 Chemoenzymatic Total Syntheses of Ribisins A, B, and D, Polyoxygenated
 Benzofuran Derivatives Displaying NGF-Potentiating Properties.
;
_journal_issue 7
_journal_name_full 'The Journal of organic chemistry'
_journal_page_first 2829
_journal_page_last 2842
_journal_paper_doi 10.1021/jo500210k
_journal_volume 79
_journal_year 2014
_chemical_absolute_configuration syn
_chemical_compound_source local
_chemical_formula_moiety 'C14 H14 O5'
_chemical_formula_sum 'C14 H14 O5'
_chemical_formula_weight 262.26
_space_group_IT_number 4
_symmetry_cell_setting monoclinic
_symmetry_space_group_name_Hall 'P 2yb'
_symmetry_space_group_name_H-M 'P 1 21 1'
_atom_sites_solution_hydrogens difmap
_atom_sites_solution_primary direct
_audit_creation_date 13-11-22
_audit_creation_method CRYSTALS_ver_14.40
_audit_update_record
;
2013-11-22 - Report on C14 H14 O5
            by Anthony C. Willis
            for  Ping Lan and Martin Banwell


2013-11-25 - passes checkcif tests

;
_cell_angle_alpha 90
_cell_angle_beta 108.834(3)
_cell_angle_gamma 90
_cell_formula_units_Z 2
_cell_length_a 10.2259(6)
_cell_length_b 4.7596(3)
_cell_length_c 13.9296(8)
_cell_measurement_reflns_used 8844
_cell_measurement_temperature 200
_cell_measurement_theta_max 25
_cell_measurement_theta_min 3
_cell_volume 641.67(7)
_computing_cell_refinement 'DENZO/SCALEPACK (Otwinowski & Minor, 1997)'
_computing_data_collection 'COLLECT (Nonius, 2001).'
_computing_data_reduction 'DENZO/SCALEPACK (Otwinowski & Minor, 1997)'
_computing_molecular_graphics
; 
ORTEP-II (Johnson 1976) in teXsan (MSC, 1992-1997)
;
_computing_publication_material 'CRYSTALS (Betteridge et al., 2003)'
_computing_structure_refinement 'CRYSTALS (Betteridge et al., 2003)'
_computing_structure_solution 'SIR92 (Altomare et al., 1994)'
_diffrn_ambient_temperature 200
_diffrn_measured_fraction_theta_full 0.998
_diffrn_measured_fraction_theta_max 0.998
_diffrn_measurement_device Area
_diffrn_measurement_device_type 'Nonius KappaCCD'
_diffrn_measurement_method ' \f and \w scans with CCD '
_diffrn_radiation_monochromator graphite
_diffrn_radiation_type 'Mo K\a'
_diffrn_radiation_wavelength 0.71073
_diffrn_reflns_av_R_equivalents 0.068
_diffrn_reflns_limit_h_max 12
_diffrn_reflns_limit_h_min -12
_diffrn_reflns_limit_k_max 5
_diffrn_reflns_limit_k_min -5
_diffrn_reflns_limit_l_max 16
_diffrn_reflns_limit_l_min -16
_diffrn_reflns_number 8978
_diffrn_reflns_theta_full 25.003
_diffrn_reflns_theta_max 25.003
_diffrn_reflns_theta_min 2.986
_diffrn_standards_number 0
_exptl_absorpt_coefficient_mu 0.104
_exptl_absorpt_correction_T_max 0.996
_exptl_absorpt_correction_T_min 0.976
_exptl_absorpt_correction_type integration
_exptl_absorpt_process_details
;
via Gaussian method (Coppens, 1970) implemented in maXus (2000)
;
_exptl_crystal_colour colourless
_exptl_crystal_density_diffrn 1.357
_exptl_crystal_density_method 'not measured'
_exptl_crystal_description needle
_exptl_crystal_F_000 276
_exptl_crystal_size_max 0.400
_exptl_crystal_size_mid 0.060
_exptl_crystal_size_min 0.040
_refine_diff_density_max 0.19
_refine_diff_density_min -0.30
_refine_ls_abs_structure_details
;
The enantiomer has been assigned by reference to an unchanging chiral
centre in the synthetic procedure.
;
_refine_ls_extinction_method None
_refine_ls_goodness_of_fit_ref 1.0209
_refine_ls_hydrogen_treatment mixed
_refine_ls_matrix_type full
_refine_ls_number_parameters 175
_refine_ls_number_reflns 1276
_refine_ls_number_restraints 1
_refine_ls_R_factor_all 0.0483
_refine_ls_R_factor_gt 0.0395
_refine_ls_shift/su_max 0.0030393
_refine_ls_shift/su_mean 0.0001969
_refine_ls_structure_factor_coef Fsqd
_refine_ls_weighting_details
;
 Method= Modified Sheldrick 
 w=1/[\s^2^(F^2^) + ( 0.04P)^2^ + 0.20P] 
 ,where P=(max(Fo^2^,0) + 2Fc^2^)/3 
;
_refine_ls_weighting_scheme calc
_refine_ls_wR_factor_all 0.0909
_refine_ls_wR_factor_gt 0.0865
_refine_ls_wR_factor_ref 0.0909
_reflns_limit_h_max 11
_reflns_limit_h_min -12
_reflns_limit_k_max 5
_reflns_limit_k_min 0
_reflns_limit_l_max 16
_reflns_limit_l_min 0
_reflns_number_gt 1106
_reflns_number_total 1278
_reflns_threshold_expression I>2.0\s(I)
_oxford_diffrn_Wilson_B_factor 3.36
_oxford_diffrn_Wilson_scale 1.10
_oxford_refine_ls_r_factor_ref 0.0483
_oxford_refine_ls_scale 1.010(6)
_oxford_reflns_number_all 1276
_oxford_reflns_threshold_expression_ref I>-10.0\s(I)
_oxford_structure_analysis_title 'ban1374 At 12:26 on 22/11'
_cod_data_source_file jo500210k_si_003.cif
_cod_data_source_block ban1374
_cod_depositor_comments
;Adding full bibliography for
 ./tmp-cod-update-bibliographies-12971/cifs/4029241.cif.
;
_cod_original_sg_symbol_Hall 'P 2yb '
_cod_original_sg_symbol_H-M 'P 1 21 1 '
_cod_database_code 4029241

loop_
_symmetry_equiv_pos_as_xyz
x,y,z
-x,y+1/2,-z

loop_
_atom_site_label
_atom_site_type_symbol
_atom_site_fract_x
_atom_site_fract_y
_atom_site_fract_z
_atom_site_U_iso_or_equiv
_atom_site_occupancy
_atom_site_adp_type
_atom_site_refinement_flags_posn
O1 O 0.6831(2) 0.7764(6) 0.15989(16) 0.0536 1.0000 Uani .
C2 C 0.6378(3) 0.6282(7) 0.2135(2) 0.0411 1.0000 Uani .
C3 C 0.7239(3) 0.4040(7) 0.2850(2) 0.0443 1.0000 Uani .
O4 O 0.8675(2) 0.4522(6) 0.30731(17) 0.0575 1.0000 Uani .
C5 C 0.9236(4) 0.3087(10) 0.2403(3) 0.0673 1.0000 Uani .
C6 C 0.6903(3) 0.3932(7) 0.3841(2) 0.0442 1.0000 Uani .
O7 O 0.7148(2) 0.6615(5) 0.43178(15) 0.0470 1.0000 Uani .
C8 C 0.8221(4) 0.6678(11) 0.5272(3) 0.0788 1.0000 Uani .
C9 C 0.5393(3) 0.3163(7) 0.3649(2) 0.0416 1.0000 Uani .
O10 O 0.5026(3) 0.3230(5) 0.45454(16) 0.0480 1.0000 Uani .
C11 C 0.4542(3) 0.5074(7) 0.2838(2) 0.0375 1.0000 Uani .
O12 O 0.3196(2) 0.5619(5) 0.27548(15) 0.0452 1.0000 Uani .
C13 C 0.2744(3) 0.7530(7) 0.1960(2) 0.0435 1.0000 Uani .
C14 C 0.1439(3) 0.8725(8) 0.1626(3) 0.0532 1.0000 Uani .
C15 C 0.1211(4) 1.0648(8) 0.0842(3) 0.0568 1.0000 Uani .
C16 C 0.2228(4) 1.1293(8) 0.0412(2) 0.0540 1.0000 Uani .
C17 C 0.3524(3) 1.0075(8) 0.0753(2) 0.0469 1.0000 Uani .
C18 C 0.3787(3) 0.8141(7) 0.1551(2) 0.0393 1.0000 Uani .
C19 C 0.4951(3) 0.6481(7) 0.2144(2) 0.0369 1.0000 Uani .
H31 H 0.6998 0.2214 0.2522 0.0519 1.0000 Uiso R
H51 H 1.0218 0.3457 0.2603 0.0999 1.0000 Uiso R
H52 H 0.9074 0.1104 0.2438 0.1008 1.0000 Uiso R
H53 H 0.8794 0.3776 0.1713 0.1005 1.0000 Uiso R
H61 H 0.7493 0.2542 0.4278 0.0532 1.0000 Uiso R
H81 H 0.8293 0.8553 0.5548 0.1181 1.0000 Uiso R
H82 H 0.9078 0.6125 0.5171 0.1182 1.0000 Uiso R
H83 H 0.7987 0.5384 0.5733 0.1183 1.0000 Uiso R
H91 H 0.5250 0.1244 0.3390 0.0494 1.0000 Uiso R
H101 H 0.516(4) 0.485(10) 0.479(3) 0.0725 1.0000 Uiso .
H141 H 0.0751 0.8279 0.1915 0.0638 1.0000 Uiso R
H151 H 0.0335 1.1548 0.0604 0.0678 1.0000 Uiso R
H161 H 0.2037 1.2590 -0.0130 0.0649 1.0000 Uiso R
H171 H 0.4215 1.0518 0.0463 0.0557 1.0000 Uiso R

loop_
_atom_site_aniso_label
_atom_site_aniso_U_11
_atom_site_aniso_U_22
_atom_site_aniso_U_33
_atom_site_aniso_U_23
_atom_site_aniso_U_13
_atom_site_aniso_U_12
O1 0.0665(14) 0.0509(15) 0.0536(13) 0.0062(13) 0.0334(11) -0.0015(13)
C2 0.0575(19) 0.0335(17) 0.0361(14) -0.0094(15) 0.0204(14) -0.0054(15)
C3 0.0511(18) 0.0391(18) 0.0474(17) -0.0053(15) 0.0225(15) 0.0015(15)
O4 0.0525(13) 0.0633(18) 0.0592(13) -0.0055(14) 0.0216(11) 0.0044(13)
C5 0.061(2) 0.079(3) 0.071(2) -0.001(3) 0.0339(19) 0.009(2)
C6 0.0597(19) 0.0313(17) 0.0429(17) 0.0021(14) 0.0181(15) 0.0051(15)
O7 0.0623(14) 0.0363(12) 0.0388(11) -0.0033(10) 0.0113(10) 0.0042(11)
C8 0.086(3) 0.074(3) 0.053(2) -0.009(2) -0.0103(19) 0.003(3)
C9 0.069(2) 0.0241(15) 0.0399(15) -0.0040(15) 0.0288(14) 0.0014(16)
O10 0.0831(16) 0.0293(12) 0.0426(12) 0.0001(11) 0.0355(11) -0.0021(12)
C11 0.0486(17) 0.0279(16) 0.0388(15) -0.0049(14) 0.0181(13) -0.0004(14)
O12 0.0537(13) 0.0393(14) 0.0486(12) 0.0010(11) 0.0248(10) -0.0017(11)
C13 0.0553(19) 0.0330(18) 0.0415(16) -0.0033(15) 0.0149(14) -0.0034(16)
C14 0.0528(19) 0.052(2) 0.057(2) -0.0085(19) 0.0201(16) -0.0014(18)
C15 0.060(2) 0.051(2) 0.0521(19) -0.0073(19) 0.0082(17) 0.0077(19)
C16 0.070(2) 0.048(2) 0.0360(15) 0.0002(18) 0.0071(15) 0.0047(19)
C17 0.061(2) 0.044(2) 0.0346(15) 0.0000(15) 0.0132(14) -0.0035(17)
C18 0.0516(18) 0.0327(16) 0.0342(14) -0.0048(15) 0.0148(13) -0.0033(15)
C19 0.0517(17) 0.0297(15) 0.0305(13) -0.0015(14) 0.0150(12) -0.0046(15)

loop_
_atom_type_symbol
_atom_type_scat_dispersion_real
_atom_type_scat_dispersion_imag
_atom_type_scat_Cromer_Mann_a1
_atom_type_scat_Cromer_Mann_b1
_atom_type_scat_Cromer_Mann_a2
_atom_type_scat_Cromer_Mann_b2
_atom_type_scat_Cromer_Mann_a3
_atom_type_scat_Cromer_Mann_b3
_atom_type_scat_Cromer_Mann_a4
_atom_type_scat_Cromer_Mann_b4
_atom_type_scat_Cromer_Mann_c
_atom_type_scat_source
C 0.0033 0.0016 2.3100 20.8439 1.0200 10.2075 1.5886 0.5687 0.8650 51.6512 0.2156 'International Tables Vol C 4.2.6.8 and 6.1.1.4'
H 0.0000 0.0000 0.4930 10.5109 0.3229 26.1257 0.1402 3.1424 0.0408 57.7998 0.0030 'International Tables Vol C 4.2.6.8 and 6.1.1.4'
O 0.0106 0.0060 3.0485 13.2771 2.2868 5.7011 1.5463 0.3239 0.8670 32.9089 0.2508 'International Tables Vol C 4.2.6.8 and 6.1.1.4'

loop_
_exptl_crystal_face_index_h
_exptl_crystal_face_index_k
_exptl_crystal_face_index_l
_exptl_crystal_face_perp_dist
1 0 0 0.020
-1 0 0 0.020
0 1 0 0.200
0 -1 0 0.200
0 0 1 0.030
0 0 -1 0.020
-1 0 1 0.030
1 0 -1 0.030

loop_
_geom_angle_atom_site_label_1
_geom_angle_atom_site_label_2
_geom_angle_atom_site_label_3
_geom_angle
_geom_angle_publ_flag
O1 C2 C3 123.3(3) yes
O1 C2 C19 122.8(3) yes
C3 C2 C19 113.9(3) yes
C2 C3 O4 111.6(3) yes
C2 C3 C6 111.2(3) yes
O4 C3 C6 109.1(3) yes
C2 C3 H31 108.1 no
O4 C3 H31 109.5 no
C6 C3 H31 107.3 no
C3 O4 C5 112.8(3) yes
O4 C5 H51 108.9 no
O4 C5 H52 109.0 no
H51 C5 H52 110.1 no
O4 C5 H53 109.2 no
H51 C5 H53 109.3 no
H52 C5 H53 110.3 no
C3 C6 O7 109.5(3) yes
C3 C6 C9 111.1(3) yes
O7 C6 C9 108.2(3) yes
C3 C6 H61 108.4 no
O7 C6 H61 109.8 no
C9 C6 H61 109.7 no
C6 O7 C8 114.9(3) yes
O7 C8 H81 109.2 no
O7 C8 H82 108.7 no
H81 C8 H82 110.7 no
O7 C8 H83 108.8 no
H81 C8 H83 109.0 no
H82 C8 H83 110.5 no
C6 C9 O10 112.5(3) yes
C6 C9 C11 107.3(3) yes
O10 C9 C11 113.5(2) yes
C6 C9 H91 108.2 no
O10 C9 H91 107.3 no
C11 C9 H91 108.0 no
C9 O10 H101 109(3) no
C9 C11 O12 120.3(2) yes
C9 C11 C19 127.2(3) yes
O12 C11 C19 112.4(3) yes
C11 O12 C13 104.9(2) yes
O12 C13 C14 124.8(3) yes
O12 C13 C18 111.1(3) yes
C14 C13 C18 124.0(3) yes
C13 C14 C15 115.7(3) yes
C13 C14 H141 122.4 no
C15 C14 H141 121.8 no
C14 C15 C16 121.7(3) yes
C14 C15 H151 118.2 no
C16 C15 H151 120.1 no
C15 C16 C17 121.7(3) yes
C15 C16 H161 119.8 no
C17 C16 H161 118.5 no
C16 C17 C18 117.8(3) yes
C16 C17 H171 121.7 no
C18 C17 H171 120.5 no
C17 C18 C13 119.0(3) yes
C17 C18 C19 136.5(3) yes
C13 C18 C19 104.5(3) yes
C2 C19 C18 132.0(3) yes
C2 C19 C11 120.9(3) yes
C18 C19 C11 107.0(3) yes

loop_
_geom_bond_atom_site_label_1
_geom_bond_atom_site_label_2
_geom_bond_distance
_geom_bond_publ_flag
O1 C2 1.222(4) yes
C2 C3 1.530(5) yes
C2 C19 1.466(4) yes
C3 O4 1.418(4) yes
C3 C6 1.527(4) yes
C3 H31 0.976 no
O4 C5 1.419(4) yes
C5 H51 0.968 no
C5 H52 0.962 no
C5 H53 0.977 no
C6 O7 1.424(4) yes
C6 C9 1.524(5) yes
C6 H61 0.967 no
O7 C8 1.425(4) yes
C8 H81 0.965 no
C8 H82 0.968 no
C8 H83 0.974 no
C9 O10 1.416(3) yes
C9 C11 1.492(4) yes
C9 H91 0.975 no
O10 H101 0.84(5) no
C11 O12 1.368(3) yes
C11 C19 1.349(4) yes
O12 C13 1.392(4) yes
C13 C14 1.386(5) yes
C13 C18 1.393(4) yes
C14 C15 1.386(5) yes
C14 H141 0.940 no
C15 C16 1.393(5) yes
C15 H151 0.950 no
C16 C17 1.382(5) yes
C16 H161 0.945 no
C17 C18 1.401(5) yes
C17 H171 0.944 no
C18 C19 1.445(4) yes

loop_
_geom_contact_atom_site_label_1
_geom_contact_atom_site_label_2
_geom_contact_distance
_geom_contact_site_symmetry_2
_geom_contact_publ_flag
O1 C16 3.317(4) 2_645 no
O1 C3 3.415(4) 1_565 no
O1 C17 3.426(4) 2_645 no
O1 C5 3.456(5) 1_565 no
O4 C8 3.535(4) 2_746 no
O7 O10 3.211(4) 2_656 no
O7 C6 3.539(4) 1_565 no
O7 C9 3.567(4) 1_565 no
O10 O10 2.704(2) 2_656 no
O10 O10 2.704(2) 2_646 no
O10 C8 3.490(5) 2_646 no
O10 C9 3.566(4) 2_656 no
C5 C14 3.483(6) 1_645 no
C5 C8 3.502(5) 2_746 no

loop_
_geom_hbond_atom_site_label_D
_geom_hbond_atom_site_label_H
_geom_hbond_atom_site_label_A
_geom_hbond_site_symmetry_A
_geom_hbond_angle_DHA
_geom_hbond_distance_DH
_geom_hbond_distance_HA
_geom_hbond_distance_DA
_geom_hbond_publ_flag
O10 H101 O10 2_656 162(4) 0.84(5) 1.90(5) 2.704(5) yes
O10 H101 O7 . 104(3) 0.84(5) 2.48(5) 2.802(5) yes

loop_
_geom_torsion_atom_site_label_1
_geom_torsion_atom_site_label_2
_geom_torsion_atom_site_label_3
_geom_torsion_atom_site_label_4
_geom_torsion
_geom_torsion_publ_flag
O1 C2 C3 O4 19.9(4) no
O1 C2 C3 C6 141.9(3) no
O1 C2 C19 C11 -171.3(3) no
O1 C2 C19 C18 4.2(5) no
O4 C3 C2 C19 -160.5(3) no
O4 C3 C6 O7 65.4(3) no
O4 C3 C6 C9 -175.0(3) no
O7 C6 C3 C2 -58.0(3) no
O7 C6 C9 O10 -55.7(3) no
O7 C6 C9 C11 69.7(3) no
O10 C9 C6 C3 -176.0(3) no
O10 C9 C11 O12 -31.3(4) no
O10 C9 C11 C19 146.9(3) no
O12 C11 C9 C6 -156.1(3) no
O12 C11 C19 C2 177.2(3) no
O12 C11 C19 C18 0.7(4) no
O12 C13 C14 C15 178.1(3) no
O12 C13 C18 C17 -178.8(3) no
O12 C13 C18 C19 -0.1(3) no
C2 C3 O4 C5 -92.3(3) no
C2 C3 C6 C9 61.5(3) no
C2 C19 C11 C9 -1.1(5) no
C2 C19 C18 C13 -176.3(3) no
C2 C19 C18 C17 2.0(6) no
C3 C2 C19 C11 9.2(4) no
C3 C2 C19 C18 -175.4(3) no
C3 C6 O7 C8 -115.8(3) no
C3 C6 C9 C11 -50.6(3) no
C5 O4 C3 C6 144.4(3) no
C6 C3 C2 C19 -38.5(3) no
C6 C9 C11 C19 22.1(4) no
C8 O7 C6 C9 122.9(3) no
C9 C11 O12 C13 177.7(3) no
C9 C11 C19 C18 -177.6(3) no
C11 O12 C13 C14 -178.3(3) no
C11 O12 C13 C18 0.5(3) no
C11 C19 C18 C13 -0.4(3) no
C11 C19 C18 C17 178.0(4) no
C13 O12 C11 C19 -0.8(3) no
C13 C14 C15 C16 0.9(5) no
C13 C18 C17 C16 0.2(5) no
C14 C13 C18 C17 0.0(5) no
C14 C13 C18 C19 178.7(3) no
C14 C15 C16 C17 -0.8(6) no
C15 C14 C13 C18 -0.5(5) no
C15 C16 C17 C18 0.2(5) no
C16 C17 C18 C19 -178.0(3) no
